data_2310408
loop_
_publ_author_name
'Iitaka, Y.'
'Nowacki, W.'

_publ_section_title
;
 A refinement of the pseudo crystal structure of scleroclase Pb As2 S4
;
_journal_name_full 'Acta Crystallographica (1,1948-23,1967)'
_journal_page_first 1291
_journal_page_last 1292
_journal_volume 14
_journal_year 1961
_chemical_formula_sum 'As2 Pb S4'
_chemical_name_systematic 'Pb As2 S4'
_space_group_IT_number 14
_symmetry_space_group_name_Hall '-P 2yn'
_symmetry_space_group_name_H-M 'P 1 21/n 1'
_cell_angle_alpha 90
_cell_angle_beta 90
_cell_angle_gamma 90
_cell_formula_units_Z 4
_cell_length_a 19.62
_cell_length_b 7.89
_cell_length_c 4.19
_cell_volume 648.620
_citation_journal_id_ASTM ACCRA9
_cod_data_source_file Iitaka_ACCRA9_1961_1472.cif
_cod_data_source_block As2Pb1S4
_cod_original_cell_volume 648.6196
_cod_original_sg_symbol_Hall '-P 2ybc (x-z,y,z)'
_cod_original_formula_sum 'As2 Pb1 S4'
_cod_database_code 2310408

loop_
_symmetry_equiv_pos_as_xyz
x,y,z
-x+1/2,y+1/2,-z+1/2
-x,-y,-z
x-1/2,-y-1/2,z-1/2

loop_
_atom_site_label
_atom_site_type_symbol
_atom_site_fract_x
_atom_site_fract_y
_atom_site_fract_z
_atom_site_occupancy
_atom_site_U_iso_or_equiv
As1 As+3 0.00459 0.8044 0.25 1 0.0
S3 S-2 -0.0779 -0.0221 0.25 1 0.0
S2 S-2 0.15971 0.6747 0.25 1 0.0
S4 S-2 0.05195 0.3338 0.25 1 0.0
As2 As+3 -0.12773 -0.49598 0.25 1 0.0
S1 S-2 -0.22125 -0.3587 0.25 1 0.0
Pb1 Pb+2 0.19373 0.08717 0.25 1 0.0
